data_7716464
loop_
_publ_author_name
'Predarska, Ivana'
'K&#xf6;rber, Wieland'
'L&#xf6;nnecke, Peter'
'Gelman, Dmitri'
'Hey-Hawkins, Evamarie'

_publ_section_title
;
 Synthesis and catalytic activity of heterobimetallic Au/M (M =
 Rh<sup>III</sup>, Ir<sup>III</sup>) complexes with ditopic mono- and
 triphosphane ligands.
;
_journal_issue 39
_journal_name_full 'Dalton transactions (Cambridge, England : 2003)'
_journal_page_first 16159
_journal_page_last 16169
_journal_paper_doi 10.1039/d4dt01247j
_journal_volume 53
_journal_year 2024
_chemical_formula_moiety 'C17 H22 N P S'
_chemical_formula_sum 'C17 H22 N P S'
_chemical_formula_weight 303.38
_space_group_crystal_system monoclinic
_space_group_IT_number 14
_space_group_name_Hall '-P 2ybc'
_space_group_name_H-M_alt 'P 1 21/c 1'
_atom_sites_solution_hydrogens difmap
_atom_sites_solution_primary dual
_atom_sites_solution_secondary difmap
_audit_creation_method SHELXL-2018/3
_audit_update_record
;
2023-12-31 deposited with the CCDC.	2024-06-24 downloaded from the CCDC.
;
_cell_angle_alpha 90
_cell_angle_beta 106.352(2)
_cell_angle_gamma 90
_cell_formula_units_Z 4
_cell_length_a 18.0295(3)
_cell_length_b 8.43470(10)
_cell_length_c 11.2042(2)
_cell_measurement_reflns_used 29980
_cell_measurement_temperature 130(2)
_cell_measurement_theta_max 32.4840
_cell_measurement_theta_min 2.6570
_cell_volume 1634.94(5)
_computing_cell_refinement 'CrysAlisPro 1.171.42.92a (Rigaku OD, 2023)'
_computing_data_collection 'CrysAlisPro 1.171.42.92a (Rigaku OD, 2023)'
_computing_data_reduction 'CrysAlisPro 1.171.42.92a (Rigaku OD, 2023)'
_computing_molecular_graphics
;
 ORTEP3 for Windows
 L. J. Farrugia, J. Appl. Crystallogr. 1997, 30, 565.
 or
 DIAMOND Version 4.6.8
 K. Brandenburg, Crystal Impact GbR, Bonn, Germany
;
_computing_publication_material
;
 WINGX
 L.J. Farrugia,
 J. Appl. Cryst., 2012, 45, 849-854.
;
_computing_structure_refinement 'SHELXL-2018/3 (Sheldrick, 2018)'
_computing_structure_solution SHELXT-2018-2
_diffrn_ambient_temperature 130(2)
_diffrn_detector_area_resol_mean 16.3560
_diffrn_measured_fraction_theta_full 1.000
_diffrn_measured_fraction_theta_max 0.961
_diffrn_measurement_device_type 'Xcalibur, Sapphire3, Gemini'
_diffrn_measurement_method '\w scans'
_diffrn_radiation_type MoK\a
_diffrn_radiation_wavelength 0.71073
_diffrn_reflns_av_R_equivalents 0.0156
_diffrn_reflns_av_unetI/netI 0.0093
_diffrn_reflns_Laue_measured_fraction_full 1.000
_diffrn_reflns_Laue_measured_fraction_max 0.961
_diffrn_reflns_limit_h_max 26
_diffrn_reflns_limit_h_min -26
_diffrn_reflns_limit_k_max 12
_diffrn_reflns_limit_k_min -12
_diffrn_reflns_limit_l_max 16
_diffrn_reflns_limit_l_min -16
_diffrn_reflns_number 44011
_diffrn_reflns_point_group_measured_fraction_full 1.000
_diffrn_reflns_point_group_measured_fraction_max 0.961
_diffrn_reflns_theta_full 30.510
_diffrn_reflns_theta_max 32.395
_diffrn_reflns_theta_min 2.687
_diffrn_source 'fine-focus sealed X-ray tube'
_exptl_absorpt_coefficient_mu 0.286
_exptl_absorpt_correction_T_max 1.00000
_exptl_absorpt_correction_T_min 0.89608
_exptl_absorpt_correction_type multi-scan
_exptl_absorpt_process_details
;
CrysAlisPro 1.171.42.92a (Rigaku Oxford Diffraction, 2023)
Empirical absorption correction using spherical harmonics,
implemented in SCALE3 ABSPACK scaling algorithm.
;
_exptl_crystal_colour 'clear colourless'
_exptl_crystal_density_diffrn 1.233
_exptl_crystal_description irregular
_exptl_crystal_F_000 648
_exptl_crystal_size_max 0.65
_exptl_crystal_size_mid 0.61
_exptl_crystal_size_min 0.23
_refine_diff_density_max 0.491
_refine_diff_density_min -0.300
_refine_diff_density_rms 0.051
_refine_ls_extinction_method none
_refine_ls_goodness_of_fit_ref 1.147
_refine_ls_hydrogen_treatment refall
_refine_ls_matrix_type full
_refine_ls_number_parameters 269
_refine_ls_number_reflns 5635
_refine_ls_number_restraints 0
_refine_ls_restrained_S_all 1.147
_refine_ls_R_factor_all 0.0357
_refine_ls_R_factor_gt 0.0322
_refine_ls_shift/su_max 0.001
_refine_ls_shift/su_mean 0.000
_refine_ls_structure_factor_coef Fsqd
_refine_ls_weighting_details 'w=1/[\s^2^(Fo^2^)+(0.0306P)^2^+0.8078P] where P=(Fo^2^+2Fc^2^)/3'
_refine_ls_weighting_scheme calc
_refine_ls_wR_factor_gt 0.0819
_refine_ls_wR_factor_ref 0.0843
_reflns_Friedel_coverage 0.000
_reflns_number_gt 5221
_reflns_number_total 5635
_reflns_threshold_expression 'I > 2\s(I)'
_cod_data_source_file d4dt01247j2.cif
_cod_data_source_block compL1_x2779fin
_cod_depositor_comments 'Adding full bibliography for 7716464--7716472.cif.'
_cod_original_sg_symbol_H-M 'P 21/c'
_cod_database_code 7716464
_shelx_shelxl_version_number 2018/3
_shelx_space_group_comment
;
The symmetry employed for this shelxl refinement is uniquely defined
by the following loop, which should always be used as a source of
symmetry information in preference to the above space-group names.
They are only intended as comments.
;

loop_
_space_group_symop_operation_xyz
'x, y, z'
'-x, y+1/2, -z+1/2'
'-x, -y, -z'
'x, -y-1/2, z-1/2'

loop_
_atom_site_label
_atom_site_type_symbol
_atom_site_fract_x
_atom_site_fract_y
_atom_site_fract_z
_atom_site_U_iso_or_equiv
_atom_site_adp_type
_atom_site_occupancy
_atom_site_site_symmetry_order
_atom_site_calc_flag
_atom_site_refinement_flags_posn
_atom_site_refinement_flags_adp
_atom_site_refinement_flags_occupancy
_atom_site_disorder_assembly
_atom_site_disorder_group
S1 S 0.86348(2) 0.51226(4) 0.30964(2) 0.02266(7) Uani 1 1 d . . . . .
P1 P 0.83790(2) 0.53248(3) 0.46798(2) 0.01369(6) Uani 1 1 d . . . . .
N1 N 0.48707(5) 0.17999(11) 0.31275(8) 0.01927(16) Uani 1 1 d . . . . .
C1 C 0.90875(6) 0.43415(13) 0.59639(9) 0.01779(17) Uani 1 1 d . . . . .
C2 C 0.89588(7) 0.46765(15) 0.72316(10) 0.0248(2) Uani 1 1 d . . . . .
C3 C 0.90939(7) 0.25594(14) 0.57172(12) 0.0252(2) Uani 1 1 d . . . . .
C4 C 0.83281(6) 0.73920(12) 0.51480(10) 0.01798(17) Uani 1 1 d . . . . .
C5 C 0.91292(7) 0.81480(14) 0.54205(12) 0.0244(2) Uani 1 1 d . . . . .
C6 C 0.77335(7) 0.83106(15) 0.41469(13) 0.0278(2) Uani 1 1 d . . . . .
C7 C 0.74525(5) 0.44297(11) 0.46218(8) 0.01424(15) Uani 1 1 d . . . . .
C8 C 0.71724(5) 0.32067(12) 0.37685(9) 0.01672(17) Uani 1 1 d . . . . .
C9 C 0.64643(6) 0.25027(12) 0.36864(9) 0.01713(17) Uani 1 1 d . . . . .
C10 C 0.60129(5) 0.30035(11) 0.44449(8) 0.01466(16) Uani 1 1 d . . . . .
C11 C 0.62984(5) 0.42049(12) 0.53125(9) 0.01588(16) Uani 1 1 d . . . . .
C12 C 0.70105(5) 0.49066(12) 0.54031(9) 0.01577(16) Uani 1 1 d . . . . .
C13 C 0.52354(5) 0.23063(11) 0.42826(9) 0.01506(16) Uani 1 1 d . . . . .
C14 C 0.49113(6) 0.21739(12) 0.52699(9) 0.01751(17) Uani 1 1 d . . . . .
C15 C 0.41835(6) 0.14999(13) 0.50525(10) 0.02074(19) Uani 1 1 d . . . . .
C16 C 0.37948(6) 0.10031(13) 0.38593(11) 0.0223(2) Uani 1 1 d . . . . .
C17 C 0.41645(6) 0.11749(13) 0.29385(10) 0.02167(19) Uani 1 1 d . . . . .
H1 H 0.9582(9) 0.4822(19) 0.5928(15) 0.026(4) Uiso 1 1 d . . . . .
H2A H 0.8981(9) 0.581(2) 0.7418(14) 0.026(4) Uiso 1 1 d . . . . .
H2B H 0.9353(11) 0.417(2) 0.7849(17) 0.040(5) Uiso 1 1 d . . . . .
H2C H 0.8459(10) 0.423(2) 0.7277(15) 0.032(4) Uiso 1 1 d . . . . .
H3A H 0.9149(10) 0.236(2) 0.4884(17) 0.037(4) Uiso 1 1 d . . . . .
H3B H 0.8630(10) 0.205(2) 0.5774(16) 0.039(5) Uiso 1 1 d . . . . .
H3C H 0.9518(10) 0.209(2) 0.6340(17) 0.039(5) Uiso 1 1 d . . . . .
H4 H 0.8163(9) 0.739(2) 0.5890(15) 0.029(4) Uiso 1 1 d . . . . .
H5A H 0.9508(9) 0.762(2) 0.6081(16) 0.032(4) Uiso 1 1 d . . . . .
H5B H 0.9100(10) 0.924(2) 0.5651(17) 0.040(5) Uiso 1 1 d . . . . .
H5C H 0.9302(9) 0.814(2) 0.4662(15) 0.030(4) Uiso 1 1 d . . . . .
H6A H 0.7225(10) 0.783(2) 0.3960(16) 0.035(4) Uiso 1 1 d . . . . .
H6B H 0.7896(10) 0.835(2) 0.3376(16) 0.036(4) Uiso 1 1 d . . . . .
H6C H 0.7705(11) 0.939(2) 0.4421(18) 0.044(5) Uiso 1 1 d . . . . .
H8 H 0.7467(9) 0.2869(18) 0.3219(14) 0.024(4) Uiso 1 1 d . . . . .
H9 H 0.6270(9) 0.1667(19) 0.3094(14) 0.025(4) Uiso 1 1 d . . . . .
H11 H 0.5992(9) 0.4601(19) 0.5829(15) 0.027(4) Uiso 1 1 d . . . . .
H12 H 0.7189(8) 0.5760(18) 0.5991(14) 0.022(3) Uiso 1 1 d . . . . .
H14 H 0.5181(9) 0.2538(19) 0.6091(14) 0.025(4) Uiso 1 1 d . . . . .
H15 H 0.3963(9) 0.137(2) 0.5738(15) 0.032(4) Uiso 1 1 d . . . . .
H16 H 0.3285(10) 0.056(2) 0.3650(15) 0.030(4) Uiso 1 1 d . . . . .
H17 H 0.3928(9) 0.084(2) 0.2097(15) 0.028(4) Uiso 1 1 d . . . . .

loop_
_atom_site_aniso_label
_atom_site_aniso_U_11
_atom_site_aniso_U_22
_atom_site_aniso_U_33
_atom_site_aniso_U_23
_atom_site_aniso_U_13
_atom_site_aniso_U_12
S1 0.02210(12) 0.03211(14) 0.01656(11) -0.00226(9) 0.01002(9) -0.00313(10)
P1 0.01176(10) 0.01638(11) 0.01337(11) -0.00013(8) 0.00424(8) -0.00020(8)
N1 0.0180(4) 0.0238(4) 0.0148(3) 0.0001(3) 0.0026(3) -0.0049(3)
C1 0.0132(4) 0.0215(4) 0.0181(4) 0.0015(3) 0.0036(3) 0.0024(3)
C2 0.0232(5) 0.0330(6) 0.0160(4) 0.0021(4) 0.0022(4) 0.0059(4)
C3 0.0244(5) 0.0217(5) 0.0300(5) 0.0037(4) 0.0085(4) 0.0074(4)
C4 0.0175(4) 0.0153(4) 0.0227(4) -0.0003(3) 0.0082(3) -0.0016(3)
C5 0.0203(5) 0.0215(5) 0.0316(5) -0.0023(4) 0.0076(4) -0.0063(4)
C6 0.0205(5) 0.0219(5) 0.0412(6) 0.0096(5) 0.0090(4) 0.0039(4)
C7 0.0123(4) 0.0163(4) 0.0141(4) 0.0001(3) 0.0037(3) -0.0001(3)
C8 0.0151(4) 0.0189(4) 0.0169(4) -0.0032(3) 0.0058(3) -0.0002(3)
C9 0.0163(4) 0.0186(4) 0.0166(4) -0.0035(3) 0.0048(3) -0.0020(3)
C10 0.0136(4) 0.0166(4) 0.0134(4) 0.0006(3) 0.0031(3) -0.0009(3)
C11 0.0151(4) 0.0186(4) 0.0147(4) -0.0018(3) 0.0054(3) -0.0012(3)
C12 0.0151(4) 0.0180(4) 0.0145(4) -0.0023(3) 0.0048(3) -0.0012(3)
C13 0.0136(4) 0.0163(4) 0.0147(4) 0.0007(3) 0.0031(3) -0.0007(3)
C14 0.0163(4) 0.0203(4) 0.0167(4) -0.0008(3) 0.0060(3) -0.0008(3)
C15 0.0178(4) 0.0222(5) 0.0247(5) -0.0007(4) 0.0101(4) -0.0014(3)
C16 0.0147(4) 0.0234(5) 0.0282(5) -0.0004(4) 0.0051(4) -0.0036(4)
C17 0.0185(4) 0.0246(5) 0.0190(4) -0.0005(4) 0.0005(3) -0.0051(4)

loop_
_atom_type_symbol
_atom_type_description
_atom_type_scat_dispersion_real
_atom_type_scat_dispersion_imag
_atom_type_scat_source
S S 0.1246 0.1234 'International Tables Vol C Tables 4.2.6.8 and 6.1.1.4'
P P 0.1023 0.0942 'International Tables Vol C Tables 4.2.6.8 and 6.1.1.4'
N N 0.0061 0.0033 'International Tables Vol C Tables 4.2.6.8 and 6.1.1.4'
C C 0.0033 0.0016 'International Tables Vol C Tables 4.2.6.8 and 6.1.1.4'
H H 0.0000 0.0000 'International Tables Vol C Tables 4.2.6.8 and 6.1.1.4'

loop_
_geom_angle_atom_site_label_1
_geom_angle_atom_site_label_2
_geom_angle_atom_site_label_3
_geom_angle
_geom_angle_site_symmetry_1
_geom_angle_site_symmetry_3
_geom_angle_publ_flag
C7 P1 C4 106.63(4) . . ?
C7 P1 C1 105.71(4) . . ?
C4 P1 C1 106.64(5) . . ?
C7 P1 S1 112.28(3) . . ?
C4 P1 S1 112.67(3) . . ?
C1 P1 S1 112.42(3) . . ?
C17 N1 C13 117.56(9) . . ?
C2 C1 C3 111.13(9) . . ?
C2 C1 P1 113.05(7) . . ?
C3 C1 P1 110.02(7) . . ?
C2 C1 H1 109.6(9) . . ?
C3 C1 H1 110.0(9) . . ?
P1 C1 H1 102.7(9) . . ?
C1 C2 H2A 111.9(9) . . ?
C1 C2 H2B 108.6(11) . . ?
H2A C2 H2B 107.9(14) . . ?
C1 C2 H2C 110.9(10) . . ?
H2A C2 H2C 109.9(13) . . ?
H2B C2 H2C 107.5(15) . . ?
C1 C3 H3A 110.3(11) . . ?
C1 C3 H3B 112.0(11) . . ?
H3A C3 H3B 108.2(14) . . ?
C1 C3 H3C 108.7(11) . . ?
H3A C3 H3C 110.2(14) . . ?
H3B C3 H3C 107.4(15) . . ?
C6 C4 C5 111.32(9) . . ?
C6 C4 P1 110.75(8) . . ?
C5 C4 P1 109.50(7) . . ?
C6 C4 H4 108.1(10) . . ?
C5 C4 H4 109.5(10) . . ?
P1 C4 H4 107.6(10) . . ?
C4 C5 H5A 112.8(10) . . ?
C4 C5 H5B 109.5(11) . . ?
H5A C5 H5B 108.3(15) . . ?
C4 C5 H5C 109.6(10) . . ?
H5A C5 H5C 109.4(13) . . ?
H5B C5 H5C 107.0(14) . . ?
C4 C6 H6A 111.8(10) . . ?
C4 C6 H6B 109.9(10) . . ?
H6A C6 H6B 108.7(14) . . ?
C4 C6 H6C 109.5(11) . . ?
H6A C6 H6C 109.4(15) . . ?
H6B C6 H6C 107.5(15) . . ?
C12 C7 C8 118.66(8) . . ?
C12 C7 P1 122.55(7) . . ?
C8 C7 P1 118.78(7) . . ?
C9 C8 C7 120.58(9) . . ?
C9 C8 H8 119.6(9) . . ?
C7 C8 H8 119.8(9) . . ?
C8 C9 C10 120.86(9) . . ?
C8 C9 H9 120.5(9) . . ?
C10 C9 H9 118.6(9) . . ?
C9 C10 C11 118.58(8) . . ?
C9 C10 C13 119.85(8) . . ?
C11 C10 C13 121.52(8) . . ?
C12 C11 C10 120.71(9) . . ?
C12 C11 H11 118.8(10) . . ?
C10 C11 H11 120.4(10) . . ?
C11 C12 C7 120.58(9) . . ?
C11 C12 H12 119.3(9) . . ?
C7 C12 H12 120.1(9) . . ?
N1 C13 C14 122.52(9) . . ?
N1 C13 C10 115.64(8) . . ?
C14 C13 C10 121.83(8) . . ?
C15 C14 C13 118.73(9) . . ?
C15 C14 H14 119.8(9) . . ?
C13 C14 H14 121.4(9) . . ?
C14 C15 C16 119.28(10) . . ?
C14 C15 H15 119.2(10) . . ?
C16 C15 H15 121.5(10) . . ?
C17 C16 C15 117.88(9) . . ?
C17 C16 H16 119.2(10) . . ?
C15 C16 H16 122.9(10) . . ?
N1 C17 C16 124.01(10) . . ?
N1 C17 H17 114.2(9) . . ?
C16 C17 H17 121.8(9) . . ?

loop_
_geom_bond_atom_site_label_1
_geom_bond_atom_site_label_2
_geom_bond_distance
_geom_bond_site_symmetry_2
_geom_bond_publ_flag
S1 P1 1.9622(3) . ?
P1 C7 1.8175(9) . ?
P1 C4 1.8306(10) . ?
P1 C1 1.8315(10) . ?
N1 C17 1.3386(13) . ?
N1 C13 1.3456(12) . ?
C1 C2 1.5286(15) . ?
C1 C3 1.5290(16) . ?
C1 H1 0.990(16) . ?
C2 H2A 0.977(17) . ?
C2 H2B 0.942(19) . ?
C2 H2C 0.990(17) . ?
C3 H3A 0.980(18) . ?
C3 H3B 0.957(18) . ?
C3 H3C 0.964(18) . ?
C4 C6 1.5266(16) . ?
C4 C5 1.5289(14) . ?
C4 H4 0.959(16) . ?
C5 H5A 0.962(17) . ?
C5 H5B 0.965(19) . ?
C5 H5C 0.985(16) . ?
C6 H6A 0.970(17) . ?
C6 H6B 0.987(18) . ?
C6 H6C 0.97(2) . ?
C7 C12 1.3985(13) . ?
C7 C8 1.4004(13) . ?
C8 C9 1.3873(13) . ?
C8 H8 0.963(15) . ?
C9 C10 1.3974(13) . ?
C9 H9 0.964(16) . ?
C10 C11 1.3982(13) . ?
C10 C13 1.4833(13) . ?
C11 C12 1.3912(13) . ?
C11 H11 0.965(16) . ?
C12 H12 0.967(15) . ?
C13 C14 1.3933(13) . ?
C14 C15 1.3873(14) . ?
C14 H14 0.962(16) . ?
C15 C16 1.3879(15) . ?
C15 H15 0.966(16) . ?
C16 C17 1.3846(15) . ?
C16 H16 0.958(17) . ?
C17 H17 0.960(16) . ?
